data_4313460
loop_
_publ_author_name
'Guo Dong'
'Li Yu-ting'
'Duan Chun-ying'
'Mo Hong'
'Meng Qing-jin'

_publ_contact_author_address
;
Coordination Chemistry Institute
The State Key Laboratory of Coordinaiton Chemistry
Nanjing University , Nanjing 210093
P. R. China
;
_publ_contact_author_email duancy@nju.edu.cn
_publ_contact_author_fax '00 86 25 331 4502'
_publ_contact_author_name 'Dr. Duan Chun-ying'
_publ_contact_author_phone '00 86 25 359 7006'
_publ_section_title
;
 Heterodimetallic Compounds Assembled from Ferrocenedicarboxylato and
 Ferrocenecarboxylato Ligands
;
_journal_name_full 'Inorganic Chemistry'
_journal_page_first 2519
_journal_page_last 2530
_journal_paper_doi 10.1021/ic0205132
_journal_volume 42
_journal_year 2003
_chemical_formula_sum 'C68 H72 Fe6 La2 N0 O19'
_chemical_formula_weight 1806.18
_chemical_name_systematic
;
  ?
;
_space_group_IT_number 2
_symmetry_cell_setting triclinic
_symmetry_space_group_name_Hall '-P 1'
_symmetry_space_group_name_H-M 'P -1'
_atom_sites_solution_hydrogens geom
_atom_sites_solution_primary direct
_atom_sites_solution_secondary difmap
_audit_creation_method SHELXL-97
_cell_angle_alpha 117.445(3)
_cell_angle_beta 105.601(2)
_cell_angle_gamma 90.953(2)
_cell_formula_units_Z 1
_cell_length_a 8.8793(11)
_cell_length_b 14.454(2)
_cell_length_c 15.2975(19)
_cell_measurement_reflns_used 3890
_cell_measurement_temperature 293(2)
_cell_measurement_theta_max 26.38
_cell_measurement_theta_min 4.19
_cell_volume 1655.3(4)
_computing_cell_refinement 'Bruker SMART'
_computing_data_collection 'Bruker SMART'
_computing_data_reduction 'Bruker SAINT'
_computing_molecular_graphics 'Bruker SHELXTL'
_computing_publication_material 'Bruker SHELXTL'
_computing_structure_refinement 'Bruker SHELXTL'
_computing_structure_solution 'Bruker SHELXTL'
_diffrn_ambient_temperature 293(2)
_diffrn_measured_fraction_theta_full 0.939
_diffrn_measured_fraction_theta_max 0.939
_diffrn_measurement_device_type 'CCD area detector'
_diffrn_measurement_method 'phi and omega scans'
_diffrn_radiation_monochromator graphite
_diffrn_radiation_source 'fine-focus sealed tube'
_diffrn_radiation_type MoK\a
_diffrn_radiation_wavelength 0.71073
_diffrn_reflns_av_R_equivalents 0.0327
_diffrn_reflns_av_sigmaI/netI 0.0706
_diffrn_reflns_limit_h_max 10
_diffrn_reflns_limit_h_min -10
_diffrn_reflns_limit_k_max 17
_diffrn_reflns_limit_k_min -11
_diffrn_reflns_limit_l_max 17
_diffrn_reflns_limit_l_min -18
_diffrn_reflns_number 8046
_diffrn_reflns_theta_full 25.00
_diffrn_reflns_theta_max 25.00
_diffrn_reflns_theta_min 2.41
_exptl_absorpt_coefficient_mu 2.609
_exptl_absorpt_correction_T_max 0.5619
_exptl_absorpt_correction_T_min 0.3631
_exptl_absorpt_correction_type empirical
_exptl_absorpt_process_details sadabs
_exptl_crystal_colour yellow-red
_exptl_crystal_density_diffrn 1.812
_exptl_crystal_density_method 'not measured'
_exptl_crystal_description block
_exptl_crystal_F_000 902
_exptl_crystal_size_max 0.40
_exptl_crystal_size_mid 0.30
_exptl_crystal_size_min 0.20
_refine_diff_density_max 0.804
_refine_diff_density_min -0.588
_refine_diff_density_rms 0.092
_refine_ls_extinction_method none
_refine_ls_goodness_of_fit_ref 1.017
_refine_ls_hydrogen_treatment mixed
_refine_ls_matrix_type full
_refine_ls_number_parameters 428
_refine_ls_number_reflns 5482
_refine_ls_number_restraints 0
_refine_ls_restrained_S_all 1.017
_refine_ls_R_factor_all 0.0521
_refine_ls_R_factor_gt 0.0384
_refine_ls_shift/su_max 0.001
_refine_ls_shift/su_mean 0.000
_refine_ls_structure_factor_coef Fsqd
_refine_ls_weighting_details 'calc w=1/[\s^2^(Fo^2^)+(0.0000P)^2^+0.0000P] where P=(Fo^2^+2Fc^2^)/3'
_refine_ls_weighting_scheme calc
_refine_ls_wR_factor_gt 0.0586
_refine_ls_wR_factor_ref 0.0611
_reflns_number_gt 4390
_reflns_number_total 5482
_reflns_threshold_expression >2sigma(I)
_cod_data_source_file ic0205132_7.cif
_cod_data_source_block compound_7
_cod_depositor_comments
;
The following automatic conversions were performed:

'_symmetry_cell_setting' value 'Triclinic' changed to 'triclinic'
according to the built-in table from CIF Core dictionary named
'cif_core.dic' version 2.4.1 from 2010-06-29.

Automatic conversion script
Id: cif_fix_values 1646 2011-03-28 12:23:43Z adriana 
;
_cod_original_cell_volume 1655.2(4)
_cod_original_sg_symbol_H-M 'P -1 '
_cod_database_code 4313460

loop_
_symmetry_equiv_pos_as_xyz
'x, y, z'
'-x, -y, -z'

loop_
_atom_site_label
_atom_site_type_symbol
_atom_site_fract_x
_atom_site_fract_y
_atom_site_fract_z
_atom_site_U_iso_or_equiv
_atom_site_adp_type
_atom_site_occupancy
_atom_site_symmetry_multiplicity
_atom_site_calc_flag
_atom_site_refinement_flags
_atom_site_disorder_assembly
_atom_site_disorder_group
La1 La 0.29036(3) 0.55514(2) 0.45498(2) 0.02858(9) Uani 1 1 d . . .
O1W O 0.2576(3) 0.4836(2) 0.5705(2) 0.0425(9) Uani 1 1 d . . .
H1WA H 0.3186 0.4650 0.6184 0.051 Uiso 1 1 d R . .
H1WB H 0.1605 0.4511 0.5508 0.051 Uiso 1 1 d R . .
O2W O 0.0451(4) 0.4154(3) 0.3478(2) 0.0484(10) Uani 1 1 d . . .
H2WA H -0.0176 0.4170 0.2893 0.058 Uiso 1 1 d R . .
H2WB H 0.0118 0.3606 0.3689 0.058 Uiso 1 1 d R . .
Fe1 Fe 0.38021(9) 0.19426(6) 0.11722(5) 0.0401(2) Uani 1 1 d . . .
Fe2 Fe 0.00092(9) 0.91379(6) 0.63493(6) 0.0428(2) Uani 1 1 d . . .
Fe3 Fe 0.37068(10) 0.71576(6) 0.19536(6) 0.0532(2) Uani 1 1 d . . .
O1 O 0.4297(3) 0.4013(3) 0.4003(2) 0.0355(8) Uani 1 1 d . . .
O2 O 0.5742(4) 0.2771(3) 0.3880(2) 0.0478(10) Uani 1 1 d . . .
O3 O 0.0581(4) 0.6315(3) 0.5200(3) 0.0431(9) Uani 1 1 d . . .
O4 O 0.1463(4) 0.6961(3) 0.4351(2) 0.0408(9) Uani 1 1 d . . .
O5 O 0.2634(4) 0.5213(3) 0.2728(2) 0.0411(9) Uani 1 1 d . . .
O6 O 0.4868(4) 0.6135(3) 0.3941(2) 0.0420(9) Uani 1 1 d . . .
C1 C 0.4540(6) 0.3058(4) 0.3517(4) 0.0330(12) Uani 1 1 d . . .
C2 C 0.3375(6) 0.2300(4) 0.2507(4) 0.0354(13) Uani 1 1 d . . .
C3 C 0.2147(6) 0.2518(4) 0.1868(4) 0.0460(15) Uani 1 1 d . . .
H3A H 0.1816 0.3208 0.2038 0.055 Uiso 1 1 calc R . .
C4 C 0.1465(6) 0.1571(5) 0.0953(4) 0.0606(19) Uani 1 1 d . . .
H4A H 0.0587 0.1488 0.0361 0.073 Uiso 1 1 calc R . .
C5 C 0.2255(7) 0.0767(5) 0.1008(4) 0.0566(17) Uani 1 1 d . . .
H5A H 0.2030 0.0026 0.0465 0.068 Uiso 1 1 calc R . .
C6 C 0.3454(6) 0.1207(4) 0.1965(4) 0.0449(14) Uani 1 1 d . . .
H6A H 0.4200 0.0827 0.2218 0.054 Uiso 1 1 calc R . .
C7 C 0.5757(8) 0.1592(6) 0.0715(7) 0.071(2) Uani 1 1 d . . .
H7A H 0.6367 0.1042 0.0746 0.085 Uiso 1 1 calc R . .
C8 C 0.4508(10) 0.1467(7) -0.0095(5) 0.086(3) Uani 1 1 d . . .
H8A H 0.4063 0.0813 -0.0754 0.103 Uiso 1 1 calc R . .
C9 C 0.3996(11) 0.2414(10) 0.0164(9) 0.109(4) Uani 1 1 d . . .
H9A H 0.3127 0.2561 -0.0281 0.131 Uiso 1 1 calc R . .
C10 C 0.4930(14) 0.3128(6) 0.1136(9) 0.105(4) Uani 1 1 d . . .
H10A H 0.4850 0.3878 0.1513 0.126 Uiso 1 1 calc R . .
C11 C 0.6013(9) 0.2622(8) 0.1481(5) 0.081(2) Uani 1 1 d . . .
H11A H 0.6846 0.2941 0.2154 0.097 Uiso 1 1 calc R . .
C12 C 0.0569(6) 0.6975(4) 0.4867(4) 0.0360(13) Uani 1 1 d . . .
C13 C -0.0551(6) 0.7726(4) 0.5055(4) 0.0351(13) Uani 1 1 d . . .
C14 C -0.0624(6) 0.8553(4) 0.4791(4) 0.0429(14) Uani 1 1 d . . .
H14A H -0.0009 0.8687 0.4405 0.051 Uiso 1 1 calc R . .
C15 C -0.1770(6) 0.9140(4) 0.5191(4) 0.0518(16) Uani 1 1 d . . .
H15A H -0.2065 0.9770 0.5144 0.062 Uiso 1 1 calc R . .
C16 C -0.2380(6) 0.8693(4) 0.5684(4) 0.0541(16) Uani 1 1 d . . .
H16A H -0.3175 0.8954 0.6038 0.065 Uiso 1 1 calc R . .
C17 C -0.1637(6) 0.7829(4) 0.5617(4) 0.0445(14) Uani 1 1 d . . .
H17A H -0.1838 0.7369 0.5899 0.053 Uiso 1 1 calc R . .
C18 C 0.2195(7) 0.9197(5) 0.7241(4) 0.066(2) Uani 1 1 d . . .
H18A H 0.2857 0.8644 0.7068 0.079 Uiso 1 1 calc R . .
C19 C 0.2186(7) 1.0030(6) 0.7006(4) 0.0669(19) Uani 1 1 d . . .
H19A H 0.2842 1.0163 0.6640 0.080 Uiso 1 1 calc R . .
C20 C 0.1093(8) 1.0640(5) 0.7399(5) 0.071(2) Uani 1 1 d . . .
H20A H 0.0836 1.1273 0.7347 0.085 Uiso 1 1 calc R . .
C21 C 0.0405(8) 1.0195(5) 0.7862(5) 0.073(2) Uani 1 1 d . . .
H21A H -0.0413 1.0463 0.8193 0.088 Uiso 1 1 calc R . .
C22 C 0.1068(7) 0.9305(5) 0.7774(4) 0.0649(18) Uani 1 1 d . . .
H22A H 0.0811 0.8839 0.8036 0.078 Uiso 1 1 calc R . .
C23 C 0.3943(6) 0.5775(4) 0.3016(4) 0.0345(12) Uani 1 1 d . . .
C24 C 0.4446(6) 0.6028(4) 0.2307(4) 0.0357(13) Uani 1 1 d . . .
C25 C 0.3735(7) 0.5606(4) 0.1234(4) 0.0488(15) Uani 1 1 d . . .
H25A H 0.2805 0.5048 0.0802 0.059 Uiso 1 1 calc R . .
C26 C 0.4597(7) 0.6114(5) 0.0890(4) 0.0573(17) Uani 1 1 d . . .
H26A H 0.4361 0.5978 0.0174 0.069 Uiso 1 1 calc R . .
C27 C 0.5830(7) 0.6852(5) 0.1733(5) 0.0601(17) Uani 1 1 d . . .
H27A H 0.6605 0.7327 0.1714 0.072 Uiso 1 1 calc R . .
C28 C 0.5758(6) 0.6806(4) 0.2615(4) 0.0505(15) Uani 1 1 d . . .
H28A H 0.6472 0.7244 0.3323 0.061 Uiso 1 1 calc R . .
C29 C 0.2087(15) 0.7795(9) 0.2658(10) 0.107(4) Uani 1 1 d . . .
H29A H 0.1714 0.7617 0.3118 0.129 Uiso 1 1 calc R . .
C30 C 0.3405(13) 0.8595(7) 0.2952(8) 0.113(3) Uani 1 1 d . . .
H30A H 0.4111 0.9066 0.3654 0.136 Uiso 1 1 calc R . .
C31 C 0.3444(13) 0.8579(7) 0.2046(11) 0.107(3) Uani 1 1 d . . .
H31A H 0.4223 0.9029 0.1999 0.129 Uiso 1 1 calc R . .
C32 C 0.2271(15) 0.7854(10) 0.1246(9) 0.118(3) Uani 1 1 d . . .
H32A H 0.2045 0.7685 0.0521 0.142 Uiso 1 1 calc R . .
C33 C 0.1442(11) 0.7370(8) 0.1613(11) 0.112(3) Uani 1 1 d . . .
H33A H 0.0528 0.6800 0.1182 0.135 Uiso 1 1 calc R . .
C34 C -0.1434(9) 0.5176(7) 0.1795(7) 0.164(5) Uani 1 1 d . . .
H34A H -0.1707 0.5452 0.2425 0.245 Uiso 1 1 calc R . .
H34B H -0.2384 0.4888 0.1212 0.245 Uiso 1 1 calc R . .
H34C H -0.0837 0.5734 0.1792 0.245 Uiso 1 1 calc R . .
O7 O -0.0547(7) 0.4404(5) 0.1733(4) 0.137(2) Uani 1 1 d . . .
H7B H -0.0191 0.4065 0.1228 0.165 Uiso 1 1 d R . .
O3W O 0.3857(13) 0.8824(9) 0.5182(8) 0.127(4) Uiso 0.50 1 d P . .

loop_
_atom_site_aniso_label
_atom_site_aniso_U_11
_atom_site_aniso_U_22
_atom_site_aniso_U_33
_atom_site_aniso_U_23
_atom_site_aniso_U_13
_atom_site_aniso_U_12
La1 0.02843(16) 0.02962(18) 0.02785(16) 0.01219(14) 0.01208(12) 0.00632(13)
O1W 0.031(2) 0.059(3) 0.048(2) 0.036(2) 0.0087(17) 0.0057(17)
O2W 0.045(2) 0.053(2) 0.041(2) 0.018(2) 0.0132(18) -0.0025(19)
Fe1 0.0489(5) 0.0367(5) 0.0303(4) 0.0116(4) 0.0145(4) 0.0054(4)
Fe2 0.0437(5) 0.0377(5) 0.0417(5) 0.0155(4) 0.0122(4) 0.0109(4)
Fe3 0.0658(6) 0.0466(6) 0.0632(6) 0.0329(5) 0.0314(5) 0.0212(5)
O1 0.037(2) 0.031(2) 0.0317(19) 0.0087(17) 0.0123(16) 0.0087(17)
O2 0.050(2) 0.040(2) 0.035(2) 0.0089(19) 0.0036(18) 0.0183(19)
O3 0.046(2) 0.040(2) 0.057(2) 0.028(2) 0.0278(19) 0.0157(18)
O4 0.040(2) 0.050(2) 0.042(2) 0.025(2) 0.0237(18) 0.0162(18)
O5 0.038(2) 0.047(2) 0.038(2) 0.0208(19) 0.0122(17) 0.0016(18)
O6 0.037(2) 0.055(3) 0.0338(19) 0.0256(19) 0.0052(17) -0.0013(18)
C1 0.039(3) 0.033(3) 0.030(3) 0.015(3) 0.016(3) 0.007(3)
C2 0.037(3) 0.035(3) 0.029(3) 0.010(3) 0.012(2) 0.003(3)
C3 0.039(3) 0.055(4) 0.036(3) 0.015(3) 0.015(3) 0.013(3)
C4 0.042(4) 0.073(5) 0.035(3) 0.004(4) 0.005(3) -0.005(3)
C5 0.063(4) 0.045(4) 0.039(3) 0.002(3) 0.017(3) -0.015(3)
C6 0.058(4) 0.033(4) 0.040(3) 0.014(3) 0.018(3) -0.002(3)
C7 0.075(5) 0.078(6) 0.092(5) 0.053(5) 0.050(5) 0.031(4)
C8 0.093(6) 0.103(7) 0.032(4) 0.007(5) 0.028(4) -0.031(5)
C9 0.111(8) 0.177(11) 0.139(9) 0.139(9) 0.069(7) 0.067(8)
C10 0.167(10) 0.053(6) 0.141(9) 0.047(6) 0.114(8) 0.028(6)
C11 0.070(5) 0.100(7) 0.050(4) 0.020(5) 0.018(4) -0.035(5)
C12 0.034(3) 0.033(3) 0.034(3) 0.011(3) 0.009(2) 0.004(3)
C13 0.034(3) 0.030(3) 0.036(3) 0.012(3) 0.011(2) 0.005(2)
C14 0.040(3) 0.046(4) 0.037(3) 0.018(3) 0.007(3) 0.007(3)
C15 0.052(4) 0.038(4) 0.053(4) 0.020(3) 0.003(3) 0.017(3)
C16 0.038(3) 0.050(4) 0.066(4) 0.021(4) 0.016(3) 0.014(3)
C17 0.042(3) 0.037(4) 0.049(3) 0.014(3) 0.019(3) 0.008(3)
C18 0.048(4) 0.069(5) 0.051(4) 0.013(4) 0.000(3) 0.030(4)
C19 0.050(4) 0.081(6) 0.049(4) 0.023(4) 0.002(3) -0.009(4)
C20 0.075(5) 0.045(4) 0.059(4) 0.014(4) -0.007(4) -0.002(4)
C21 0.074(5) 0.065(5) 0.047(4) 0.003(4) 0.011(4) 0.026(4)
C22 0.078(5) 0.068(5) 0.042(4) 0.026(4) 0.010(3) 0.017(4)
C23 0.040(3) 0.030(3) 0.038(3) 0.017(3) 0.017(3) 0.014(3)
C24 0.046(3) 0.034(3) 0.034(3) 0.018(3) 0.020(3) 0.012(3)
C25 0.062(4) 0.039(4) 0.047(3) 0.021(3) 0.017(3) 0.011(3)
C26 0.082(5) 0.062(5) 0.042(4) 0.030(4) 0.032(4) 0.024(4)
C27 0.067(4) 0.072(5) 0.067(4) 0.044(4) 0.040(4) 0.019(4)
C28 0.049(4) 0.064(4) 0.045(3) 0.031(3) 0.017(3) 0.007(3)
C29 0.147(10) 0.102(8) 0.165(10) 0.094(8) 0.125(9) 0.089(7)
C30 0.170(11) 0.067(7) 0.105(8) 0.027(6) 0.072(8) 0.071(7)
C31 0.132(10) 0.057(6) 0.156(10) 0.060(7) 0.062(8) 0.036(6)
C32 0.130(9) 0.131(10) 0.166(11) 0.119(10) 0.062(9) 0.081(8)
C33 0.087(7) 0.110(8) 0.178(11) 0.092(9) 0.054(8) 0.058(6)
C34 0.082(7) 0.140(10) 0.221(11) 0.076(9) -0.003(7) 0.035(6)
O7 0.106(5) 0.175(6) 0.113(4) 0.069(5) 0.008(4) 0.023(4)

loop_
_atom_type_symbol
_atom_type_description
_atom_type_scat_dispersion_real
_atom_type_scat_dispersion_imag
_atom_type_scat_source
C C 0.0033 0.0016 'International Tables Vol C Tables 4.2.6.8 and 6.1.1.4'
H H 0.0000 0.0000 'International Tables Vol C Tables 4.2.6.8 and 6.1.1.4'
N N 0.0061 0.0033 'International Tables Vol C Tables 4.2.6.8 and 6.1.1.4'
O O 0.0106 0.0060 'International Tables Vol C Tables 4.2.6.8 and 6.1.1.4'
Fe Fe 0.3463 0.8444 'International Tables Vol C Tables 4.2.6.8 and 6.1.1.4'
La La -0.2871 2.4523 'International Tables Vol C Tables 4.2.6.8 and 6.1.1.4'

loop_
_geom_angle_atom_site_label_1
_geom_angle_atom_site_label_2
_geom_angle_atom_site_label_3
_geom_angle
_geom_angle_site_symmetry_1
_geom_angle_site_symmetry_3
_geom_angle_publ_flag
O2 La1 O1 120.06(10) 2_666 . ?
O2 La1 O6 79.65(11) 2_666 . ?
O1 La1 O6 78.92(11) . . ?
O2 La1 O1W 88.08(11) 2_666 . ?
O1 La1 O1W 78.47(10) . . ?
O6 La1 O1W 144.15(10) . . ?
O2 La1 O4 74.18(11) 2_666 . ?
O1 La1 O4 155.55(10) . . ?
O6 La1 O4 84.97(11) . . ?
O1W La1 O4 123.96(10) . . ?
O2 La1 O2W 148.63(10) 2_666 . ?
O1 La1 O2W 83.33(10) . . ?
O6 La1 O2W 128.31(10) . . ?
O1W La1 O2W 75.80(11) . . ?
O4 La1 O2W 92.57(11) . . ?
O2 La1 O5 123.31(12) 2_666 . ?
O1 La1 O5 81.28(10) . . ?
O6 La1 O5 51.75(10) . . ?
O1W La1 O5 148.30(11) . . ?
O4 La1 O5 74.31(10) . . ?
O2W La1 O5 77.85(11) . . ?
O2 La1 O3 77.97(11) 2_666 . ?
O1 La1 O3 146.17(11) . . ?
O6 La1 O3 134.62(11) . . ?
O1W La1 O3 73.55(10) . . ?
O4 La1 O3 51.07(10) . . ?
O2W La1 O3 71.76(10) . . ?
O5 La1 O3 114.11(11) . . ?
O2 La1 O1 50.18(10) 2_666 2_666 ?
O1 La1 O1 70.28(11) . 2_666 ?
O6 La1 O1 74.80(10) . 2_666 ?
O1W La1 O1 71.54(10) . 2_666 ?
O4 La1 O1 122.94(10) . 2_666 ?
O2W La1 O1 141.22(11) . 2_666 ?
O5 La1 O1 123.33(10) . 2_666 ?
O3 La1 O1 116.75(10) . 2_666 ?
O2 La1 C23 101.03(13) 2_666 . ?
O1 La1 C23 80.95(12) . . ?
O6 La1 C23 26.18(11) . . ?
O1W La1 C23 159.38(11) . . ?
O4 La1 C23 76.56(12) . . ?
O2W La1 C23 103.33(13) . . ?
O5 La1 C23 25.70(11) . . ?
O3 La1 C23 126.24(12) . . ?
O1 La1 C23 100.06(12) 2_666 . ?
O2 La1 C12 73.33(12) 2_666 . ?
O1 La1 C12 165.94(12) . . ?
O6 La1 C12 109.44(13) . . ?
O1W La1 C12 98.80(13) . . ?
O4 La1 C12 25.35(11) . . ?
O2W La1 C12 82.63(12) . . ?
O5 La1 C12 94.96(12) . . ?
O3 La1 C12 25.77(11) . . ?
O1 La1 C12 122.26(11) 2_666 . ?
C23 La1 C12 101.53(14) . . ?
O2 La1 C1 24.35(11) 2_666 2_666 ?
O1 La1 C1 96.00(13) . 2_666 ?
O6 La1 C1 76.55(11) . 2_666 ?
O1W La1 C1 78.55(12) . 2_666 ?
O4 La1 C1 98.01(13) . 2_666 ?
O2W La1 C1 153.94(12) . 2_666 ?
O5 La1 C1 127.94(12) . 2_666 ?
O3 La1 C1 96.70(12) . 2_666 ?
O1 La1 C1 25.85(10) 2_666 2_666 ?
C23 La1 C1 102.27(14) . 2_666 ?
C12 La1 C1 96.97(13) . 2_666 ?
C9 Fe1 C10 39.9(3) . . ?
C9 Fe1 C2 147.7(4) . . ?
C10 Fe1 C2 116.0(3) . . ?
C9 Fe1 C3 115.3(3) . . ?
C10 Fe1 C3 107.4(3) . . ?
C2 Fe1 C3 40.82(18) . . ?
C9 Fe1 C11 66.6(3) . . ?
C10 Fe1 C11 39.6(3) . . ?
C2 Fe1 C11 109.5(2) . . ?
C3 Fe1 C11 130.1(3) . . ?
C9 Fe1 C8 39.7(3) . . ?
C10 Fe1 C8 66.7(3) . . ?
C2 Fe1 C8 170.8(3) . . ?
C3 Fe1 C8 148.2(3) . . ?
C11 Fe1 C8 66.4(3) . . ?
C9 Fe1 C6 169.6(4) . . ?
C10 Fe1 C6 149.7(4) . . ?
C2 Fe1 C6 41.31(18) . . ?
C3 Fe1 C6 68.9(2) . . ?
C11 Fe1 C6 118.8(3) . . ?
C8 Fe1 C6 132.3(3) . . ?
C9 Fe1 C7 66.3(3) . . ?
C10 Fe1 C7 66.5(3) . . ?
C2 Fe1 C7 132.4(3) . . ?
C3 Fe1 C7 169.2(3) . . ?
C11 Fe1 C7 39.6(2) . . ?
C8 Fe1 C7 39.3(2) . . ?
C6 Fe1 C7 111.5(2) . . ?
C9 Fe1 C4 108.7(3) . . ?
C10 Fe1 C4 129.8(4) . . ?
C2 Fe1 C4 68.0(2) . . ?
C3 Fe1 C4 40.41(18) . . ?
C11 Fe1 C4 167.9(4) . . ?
C8 Fe1 C4 117.8(3) . . ?
C6 Fe1 C4 67.8(2) . . ?
C7 Fe1 C4 150.3(3) . . ?
C9 Fe1 C5 130.9(4) . . ?
C10 Fe1 C5 168.2(4) . . ?
C2 Fe1 C5 68.3(2) . . ?
C3 Fe1 C5 68.0(2) . . ?
C11 Fe1 C5 151.5(4) . . ?
C8 Fe1 C5 111.0(3) . . ?
C6 Fe1 C5 40.3(2) . . ?
C7 Fe1 C5 119.8(3) . . ?
C4 Fe1 C5 39.9(2) . . ?
C13 Fe2 C17 41.43(17) . . ?
C13 Fe2 C19 123.1(2) . . ?
C17 Fe2 C19 158.4(3) . . ?
C13 Fe2 C18 107.1(2) . . ?
C17 Fe2 C18 121.2(3) . . ?
C19 Fe2 C18 40.7(2) . . ?
C13 Fe2 C22 122.4(2) . . ?
C17 Fe2 C22 105.3(3) . . ?
C19 Fe2 C22 68.6(3) . . ?
C18 Fe2 C22 41.1(2) . . ?
C13 Fe2 C21 158.3(3) . . ?
C17 Fe2 C21 121.5(3) . . ?
C19 Fe2 C21 67.9(3) . . ?
C18 Fe2 C21 68.1(2) . . ?
C22 Fe2 C21 40.1(2) . . ?
C13 Fe2 C20 159.6(3) . . ?
C17 Fe2 C20 158.4(3) . . ?
C19 Fe2 C20 40.2(2) . . ?
C18 Fe2 C20 67.7(3) . . ?
C22 Fe2 C20 67.6(3) . . ?
C21 Fe2 C20 40.1(2) . . ?
C13 Fe2 C14 41.27(19) . . ?
C17 Fe2 C14 69.5(2) . . ?
C19 Fe2 C14 109.0(2) . . ?
C18 Fe2 C14 124.2(2) . . ?
C22 Fe2 C14 160.2(2) . . ?
C21 Fe2 C14 158.8(3) . . ?
C20 Fe2 C14 124.0(3) . . ?
C13 Fe2 C15 68.6(2) . . ?
C17 Fe2 C15 68.1(2) . . ?
C19 Fe2 C15 125.7(3) . . ?
C18 Fe2 C15 161.7(3) . . ?
C22 Fe2 C15 156.4(2) . . ?
C21 Fe2 C15 122.5(2) . . ?
C20 Fe2 C15 109.7(2) . . ?
C14 Fe2 C15 40.91(18) . . ?
C13 Fe2 C16 68.5(2) . . ?
C17 Fe2 C16 40.38(19) . . ?
C19 Fe2 C16 160.7(3) . . ?
C18 Fe2 C16 156.7(3) . . ?
C22 Fe2 C16 120.5(3) . . ?
C21 Fe2 C16 107.1(3) . . ?
C20 Fe2 C16 124.1(3) . . ?
C14 Fe2 C16 68.5(2) . . ?
C15 Fe2 C16 40.0(2) . . ?
C25 Fe3 C33 107.7(3) . . ?
C25 Fe3 C26 40.9(2) . . ?
C33 Fe3 C26 122.5(4) . . ?
C25 Fe3 C30 162.1(4) . . ?
C33 Fe3 C30 67.8(4) . . ?
C26 Fe3 C30 156.4(5) . . ?
C25 Fe3 C29 123.1(4) . . ?
C33 Fe3 C29 39.6(3) . . ?
C26 Fe3 C29 158.4(5) . . ?
C30 Fe3 C29 42.3(3) . . ?
C25 Fe3 C24 40.99(18) . . ?
C33 Fe3 C24 123.9(4) . . ?
C26 Fe3 C24 68.7(2) . . ?
C30 Fe3 C24 126.0(4) . . ?
C29 Fe3 C24 109.0(3) . . ?
C25 Fe3 C31 155.5(4) . . ?
C33 Fe3 C31 66.4(4) . . ?
C26 Fe3 C31 120.4(4) . . ?
C30 Fe3 C31 40.3(3) . . ?
C29 Fe3 C31 68.6(4) . . ?
C24 Fe3 C31 162.0(4) . . ?
C25 Fe3 C27 68.7(2) . . ?
C33 Fe3 C27 157.7(5) . . ?
C26 Fe3 C27 40.4(2) . . ?
C30 Fe3 C27 122.3(4) . . ?
C29 Fe3 C27 160.5(5) . . ?
C24 Fe3 C27 68.7(2) . . ?
C31 Fe3 C27 107.2(3) . . ?
C25 Fe3 C28 68.9(2) . . ?
C33 Fe3 C28 160.7(4) . . ?
C26 Fe3 C28 68.1(2) . . ?
C30 Fe3 C28 109.4(3) . . ?
C29 Fe3 C28 125.2(4) . . ?
C24 Fe3 C28 41.14(19) . . ?
C31 Fe3 C28 124.6(4) . . ?
C27 Fe3 C28 40.41(19) . . ?
C25 Fe3 C32 121.7(4) . . ?
C33 Fe3 C32 40.1(3) . . ?
C26 Fe3 C32 106.2(3) . . ?
C30 Fe3 C32 66.8(4) . . ?
C29 Fe3 C32 67.7(4) . . ?
C24 Fe3 C32 158.6(5) . . ?
C31 Fe3 C32 38.5(3) . . ?
C27 Fe3 C32 121.7(4) . . ?
C28 Fe3 C32 158.1(4) . . ?
C1 O1 La1 160.5(3) . . ?
C1 O1 La1 88.9(3) . 2_666 ?
La1 O1 La1 109.72(11) . 2_666 ?
C1 O2 La1 100.4(3) . 2_666 ?
C12 O3 La1 92.5(3) . . ?
C12 O4 La1 95.6(3) . . ?
C23 O5 La1 92.7(3) . . ?
C23 O6 La1 94.6(3) . . ?
O2 C1 O1 120.5(4) . . ?
O2 C1 C2 119.9(5) . . ?
O1 C1 C2 119.6(5) . . ?
O2 C1 La1 55.3(2) . 2_666 ?
O1 C1 La1 65.3(2) . 2_666 ?
C2 C1 La1 174.4(3) . 2_666 ?
C3 C2 C6 107.9(4) . . ?
C3 C2 C1 128.1(5) . . ?
C6 C2 C1 123.7(5) . . ?
C3 C2 Fe1 69.8(3) . . ?
C6 C2 Fe1 69.8(3) . . ?
C1 C2 Fe1 120.6(3) . . ?
C4 C3 C2 107.6(5) . . ?
C4 C3 Fe1 70.6(3) . . ?
C2 C3 Fe1 69.4(3) . . ?
C5 C4 C3 109.0(5) . . ?
C5 C4 Fe1 70.5(3) . . ?
C3 C4 Fe1 69.0(3) . . ?
C4 C5 C6 108.1(5) . . ?
C4 C5 Fe1 69.6(4) . . ?
C6 C5 Fe1 68.9(3) . . ?
C5 C6 C2 107.4(5) . . ?
C5 C6 Fe1 70.8(3) . . ?
C2 C6 Fe1 68.9(3) . . ?
C8 C7 C11 107.9(7) . . ?
C8 C7 Fe1 69.9(4) . . ?
C11 C7 Fe1 69.5(4) . . ?
C7 C8 C9 108.0(7) . . ?
C7 C8 Fe1 70.9(3) . . ?
C9 C8 Fe1 69.3(4) . . ?
C8 C9 C10 108.2(9) . . ?
C8 C9 Fe1 71.0(4) . . ?
C10 C9 Fe1 70.2(5) . . ?
C11 C10 C9 107.9(8) . . ?
C11 C10 Fe1 70.7(5) . . ?
C9 C10 Fe1 69.8(5) . . ?
C10 C11 C7 108.0(7) . . ?
C10 C11 Fe1 69.7(5) . . ?
C7 C11 Fe1 70.8(4) . . ?
O4 C12 O3 120.6(5) . . ?
O4 C12 C13 120.2(5) . . ?
O3 C12 C13 119.2(5) . . ?
O4 C12 La1 59.0(2) . . ?
O3 C12 La1 61.7(2) . . ?
C13 C12 La1 177.7(4) . . ?
C17 C13 C14 107.9(4) . . ?
C17 C13 C12 126.5(5) . . ?
C14 C13 C12 125.3(5) . . ?
C17 C13 Fe2 69.3(3) . . ?
C14 C13 Fe2 70.1(3) . . ?
C12 C13 Fe2 121.6(3) . . ?
C15 C14 C13 106.5(5) . . ?
C15 C14 Fe2 69.7(3) . . ?
C13 C14 Fe2 68.7(3) . . ?
C16 C15 C14 109.0(5) . . ?
C16 C15 Fe2 70.1(3) . . ?
C14 C15 Fe2 69.4(3) . . ?
C15 C16 C17 108.7(5) . . ?
C15 C16 Fe2 69.9(3) . . ?
C17 C16 Fe2 68.9(3) . . ?
C16 C17 C13 107.8(5) . . ?
C16 C17 Fe2 70.7(3) . . ?
C13 C17 Fe2 69.3(3) . . ?
C19 C18 C22 107.5(6) . . ?
C19 C18 Fe2 69.6(3) . . ?
C22 C18 Fe2 69.5(3) . . ?
C20 C19 C18 107.6(6) . . ?
C20 C19 Fe2 70.1(4) . . ?
C18 C19 Fe2 69.8(4) . . ?
C21 C20 C19 108.9(6) . . ?
C21 C20 Fe2 69.9(4) . . ?
C19 C20 Fe2 69.7(4) . . ?
C20 C21 C22 108.5(6) . . ?
C20 C21 Fe2 70.0(4) . . ?
C22 C21 Fe2 69.9(3) . . ?
C21 C22 C18 107.5(6) . . ?
C21 C22 Fe2 69.9(4) . . ?
C18 C22 Fe2 69.5(3) . . ?
O5 C23 O6 120.2(5) . . ?
O5 C23 C24 121.1(5) . . ?
O6 C23 C24 118.7(5) . . ?
O5 C23 La1 61.6(3) . . ?
O6 C23 La1 59.2(2) . . ?
C24 C23 La1 172.8(3) . . ?
C25 C24 C28 107.4(5) . . ?
C25 C24 C23 128.2(5) . . ?
C28 C24 C23 124.4(5) . . ?
C25 C24 Fe3 68.9(3) . . ?
C28 C24 Fe3 70.1(3) . . ?
C23 C24 Fe3 124.5(3) . . ?
C26 C25 C24 107.9(5) . . ?
C26 C25 Fe3 69.8(3) . . ?
C24 C25 Fe3 70.1(3) . . ?
C27 C26 C25 108.8(5) . . ?
C27 C26 Fe3 70.6(3) . . ?
C25 C26 Fe3 69.2(3) . . ?
C26 C27 C28 108.0(5) . . ?
C26 C27 Fe3 69.0(3) . . ?
C28 C27 Fe3 69.9(3) . . ?
C27 C28 C24 107.9(5) . . ?
C27 C28 Fe3 69.7(3) . . ?
C24 C28 Fe3 68.8(3) . . ?
C33 C29 C30 105.4(9) . . ?
C33 C29 Fe3 69.9(5) . . ?
C30 C29 Fe3 68.8(4) . . ?
C31 C30 C29 106.4(9) . . ?
C31 C30 Fe3 70.1(4) . . ?
C29 C30 Fe3 68.9(4) . . ?
C32 C31 C30 109.8(10) . . ?
C32 C31 Fe3 71.3(5) . . ?
C30 C31 Fe3 69.6(5) . . ?
C31 C32 C33 108.3(10) . . ?
C31 C32 Fe3 70.3(5) . . ?
C33 C32 Fe3 69.0(5) . . ?
C29 C33 C32 110.1(11) . . ?
C29 C33 Fe3 70.5(5) . . ?
C32 C33 Fe3 70.9(5) . . ?

loop_
_geom_bond_atom_site_label_1
_geom_bond_atom_site_label_2
_geom_bond_distance
_geom_bond_site_symmetry_2
_geom_bond_publ_flag
La1 O2 2.464(3) 2_666 ?
La1 O1 2.472(3) . ?
La1 O6 2.484(3) . ?
La1 O1W 2.495(3) . ?
La1 O4 2.516(3) . ?
La1 O2W 2.528(3) . ?
La1 O5 2.538(3) . ?
La1 O3 2.574(3) . ?
La1 O1 2.680(3) 2_666 ?
La1 C23 2.883(5) . ?
La1 C12 2.920(5) . ?
La1 C1 2.950(5) 2_666 ?
Fe1 C9 1.995(7) . ?
Fe1 C10 2.000(8) . ?
Fe1 C2 2.007(4) . ?
Fe1 C3 2.012(5) . ?
Fe1 C11 2.013(6) . ?
Fe1 C8 2.016(6) . ?
Fe1 C6 2.019(5) . ?
Fe1 C7 2.029(6) . ?
Fe1 C4 2.032(5) . ?
Fe1 C5 2.045(6) . ?
Fe2 C13 2.011(5) . ?
Fe2 C17 2.012(5) . ?
Fe2 C19 2.022(6) . ?
Fe2 C18 2.024(6) . ?
Fe2 C22 2.024(6) . ?
Fe2 C21 2.024(6) . ?
Fe2 C20 2.026(6) . ?
Fe2 C14 2.030(5) . ?
Fe2 C15 2.033(5) . ?
Fe2 C16 2.035(5) . ?
Fe3 C25 1.996(5) . ?
Fe3 C33 2.003(8) . ?
Fe3 C26 2.004(5) . ?
Fe3 C30 2.009(7) . ?
Fe3 C29 2.010(7) . ?
Fe3 C24 2.011(5) . ?
Fe3 C31 2.016(8) . ?
Fe3 C27 2.024(5) . ?
Fe3 C28 2.028(5) . ?
Fe3 C32 2.028(8) . ?
O1 C1 1.286(5) . ?
O1 La1 2.680(3) 2_666 ?
O2 C1 1.236(5) . ?
O2 La1 2.464(3) 2_666 ?
O3 C12 1.271(6) . ?
O4 C12 1.256(5) . ?
O5 C23 1.252(5) . ?
O6 C23 1.276(5) . ?
C1 C2 1.483(6) . ?
C1 La1 2.950(5) 2_666 ?
C2 C3 1.402(6) . ?
C2 C6 1.420(6) . ?
C3 C4 1.397(6) . ?
C4 C5 1.391(8) . ?
C5 C6 1.400(7) . ?
C7 C8 1.359(9) . ?
C7 C11 1.371(8) . ?
C8 C9 1.361(10) . ?
C9 C10 1.364(11) . ?
C10 C11 1.359(10) . ?
C12 C13 1.467(6) . ?
C13 C17 1.423(6) . ?
C13 C14 1.424(7) . ?
C14 C15 1.420(6) . ?
C15 C16 1.391(7) . ?
C16 C17 1.397(7) . ?
C18 C19 1.406(8) . ?
C18 C22 1.420(7) . ?
C19 C20 1.391(8) . ?
C20 C21 1.387(8) . ?
C21 C22 1.389(8) . ?
C23 C24 1.461(6) . ?
C24 C25 1.403(6) . ?
C24 C28 1.419(7) . ?
C25 C26 1.399(7) . ?
C26 C27 1.391(7) . ?
C27 C28 1.399(7) . ?
C29 C33 1.361(11) . ?
C29 C30 1.450(11) . ?
C30 C31 1.385(11) . ?
C31 C32 1.333(11) . ?
C32 C33 1.383(11) . ?
C34 O7 1.359(8) . ?
